data_1559784
loop_
_publ_author_name
'Navarro-Huerta, Armando'
'Jellen, Marcus J.'
'Arcudia, Jessica'
'Teat, Simon J.'
'Toscano, Rub\'en A'
'Merino, Gabriel'
'Rodr\'iguez-Molina, Braulio'

_publ_section_title
;
 Tailoring the cavities of hydrogen-bonded amphidynamic crystals using
 weak contacts: towards faster molecular machines.
;
_journal_issue 6
_journal_name_full 'Chemical science'
_journal_page_first 2181
_journal_page_last 2188
_journal_paper_doi 10.1039/d0sc05899h
_journal_volume 12
_journal_year 2020
_chemical_formula_moiety '2(C24 H13 F4 N),C6 H12 N2'
_chemical_formula_sum 'C54 H38 F8 N4'
_chemical_formula_weight 894.88
_space_group_crystal_system monoclinic
_space_group_IT_number 13
_space_group_name_Hall '-P 2yc'
_space_group_name_H-M_alt 'P 1 2/c 1'
_atom_sites_solution_hydrogens mixed
_atom_sites_solution_primary 'Dual space'
_atom_sites_solution_secondary difmap
_audit_creation_date 2020-07-21
_audit_creation_method SHELXL-2018/3
_audit_update_record
;
2020-08-07 deposited with the CCDC.	2020-12-14 downloaded from the CCDC.
;
_cell_angle_alpha 90
_cell_angle_beta 109.2900(10)
_cell_angle_gamma 90
_cell_formula_units_Z 2
_cell_length_a 19.2767(6)
_cell_length_b 6.7799(2)
_cell_length_c 17.6615(6)
_cell_measurement_reflns_used 9913
_cell_measurement_temperature 301(2)
_cell_measurement_theta_max 29.0781
_cell_measurement_theta_min 2.3866
_cell_volume 2178.67(12)
_computing_cell_refinement 'Bruker SAINT v8.38a'
_computing_data_collection 'Bruker APEX 3'
_computing_data_reduction 'Bruker SAINT v8.38a'
_computing_molecular_graphics 'Bruker SHELXTL'
_computing_publication_material 'Bruker SHELXTL & local programs'
_computing_structure_refinement 'SHELXL-2018/3 (Sheldrick, 2018)'
_computing_structure_solution 'SHELXT 2014/5 (Sheldrick, 2014)'
_diffrn_ambient_temperature 301(2)
_diffrn_detector_area_resol_mean 7.39
_diffrn_measured_fraction_theta_full 0.997
_diffrn_measured_fraction_theta_max 0.996
_diffrn_measurement_device_type 'Bruker D8 with PHOTONII detector'
_diffrn_measurement_method '\w/\q shutterless scans'
_diffrn_radiation_type synchrotron
_diffrn_radiation_wavelength 0.7288
_diffrn_reflns_av_R_equivalents 0.0411
_diffrn_reflns_av_unetI/netI 0.0302
_diffrn_reflns_Laue_measured_fraction_full 0.997
_diffrn_reflns_Laue_measured_fraction_max 0.996
_diffrn_reflns_limit_h_max 25
_diffrn_reflns_limit_h_min -25
_diffrn_reflns_limit_k_max 9
_diffrn_reflns_limit_k_min -9
_diffrn_reflns_limit_l_max 23
_diffrn_reflns_limit_l_min -23
_diffrn_reflns_number 67379
_diffrn_reflns_point_group_measured_fraction_full 0.997
_diffrn_reflns_point_group_measured_fraction_max 0.996
_diffrn_reflns_theta_full 25.930
_diffrn_reflns_theta_max 29.118
_diffrn_reflns_theta_min 2.296
_diffrn_source 'Advanced Light Source beamline 12.2.1'
_exptl_absorpt_coefficient_mu 0.109
_exptl_absorpt_correction_T_max 0.997
_exptl_absorpt_correction_T_min 0.937
_exptl_absorpt_correction_type multi-scan
_exptl_absorpt_process_details 'SADABS 2016/2 Bruker AXS Madison WI USA'
_exptl_crystal_colour colourless
_exptl_crystal_density_diffrn 1.364
_exptl_crystal_description plate
_exptl_crystal_F_000 924
_exptl_crystal_recrystallization_method 'Re-crystallisation from solvent: Hexanes/ethyl acetate'
_exptl_crystal_size_max 0.300
_exptl_crystal_size_mid 0.300
_exptl_crystal_size_min 0.030
_refine_diff_density_max 0.375
_refine_diff_density_min -0.377
_refine_diff_density_rms 0.081
_refine_ls_extinction_coef 0.038(4)
_refine_ls_extinction_expression Fc^*^=kFc[1+0.001xFc^2^\l^3^/sin(2\q)]^-1/4^
_refine_ls_extinction_method 'SHELXL-2018/3 (Sheldrick 2018)'
_refine_ls_goodness_of_fit_ref 1.048
_refine_ls_hydrogen_treatment mixed
_refine_ls_matrix_type full
_refine_ls_number_parameters 338
_refine_ls_number_reflns 5405
_refine_ls_number_restraints 75
_refine_ls_restrained_S_all 1.114
_refine_ls_R_factor_all 0.0629
_refine_ls_R_factor_gt 0.0580
_refine_ls_shift/su_max 0.001
_refine_ls_shift/su_mean 0.000
_refine_ls_structure_factor_coef Fsqd
_refine_ls_weighting_details 'w=1/[\s^2^(Fo^2^)+(0.0949P)^2^+0.4430P] where P=(Fo^2^+2Fc^2^)/3'
_refine_ls_weighting_scheme calc
_refine_ls_wR_factor_gt 0.1585
_refine_ls_wR_factor_ref 0.1661
_reflns_Friedel_coverage 0.000
_reflns_number_gt 4757
_reflns_number_total 5405
_reflns_threshold_expression 'I > 2\s(I)'
_cod_data_source_file d0sc05899h2.cif
_cod_data_source_block ANH-BRM-3II-300K
_cod_depositor_comments
;Adding full bibliography for 1559768--1559785.cif.

 Adding full bibliography for 1559768--1559785.cif.
;
_cod_original_cell_volume 2178.66(12)
_cod_original_sg_symbol_H-M 'P 2/c'
_cod_database_code 1559784
_shelx_shelxl_version_number 2018/3
_shelx_space_group_comment
;
The symmetry employed for this shelxl refinement is uniquely defined
by the following loop, which should always be used as a source of
symmetry information in preference to the above space-group names.
They are only intended as comments.
;
_shelx_estimated_absorpt_t_min 0.968
_shelx_estimated_absorpt_t_max 0.997

loop_
_space_group_symop_operation_xyz
'x, y, z'
'-x, y, -z+1/2'
'-x, -y, -z'
'x, -y, z-1/2'

loop_
_atom_site_label
_atom_site_type_symbol
_atom_site_fract_x
_atom_site_fract_y
_atom_site_fract_z
_atom_site_U_iso_or_equiv
_atom_site_adp_type
_atom_site_occupancy
_atom_site_site_symmetry_order
_atom_site_calc_flag
_atom_site_refinement_flags_posn
_atom_site_refinement_flags_adp
_atom_site_refinement_flags_occupancy
_atom_site_disorder_assembly
_atom_site_disorder_group
F1 F 0.07664(5) 1.15364(15) 0.77552(6) 0.0656(3) Uani 1 1 d . . . . .
F2 F 0.09779(7) 1.44573(16) 0.88002(8) 0.0793(3) Uani 1 1 d . . . . .
F3 F 0.44135(6) 0.79901(17) 0.60242(10) 0.0937(4) Uani 1 1 d . . . . .
F4 F 0.57293(8) 0.8384(2) 0.58939(14) 0.1242(6) Uani 1 1 d . . . . .
N9 N 0.17156(7) 0.36018(18) 0.64083(8) 0.0529(3) Uani 1 1 d . . . . .
H9 H 0.1335(10) 0.288(3) 0.6115(11) 0.063 Uiso 1 1 d . U . . .
C1 C 0.10909(7) 0.5798(2) 0.71282(8) 0.0496(3) Uani 1 1 d . . . . .
H1 H 0.065118 0.509972 0.698261 0.059 Uiso 1 1 calc R U . . .
C2 C 0.11935(7) 0.7446(2) 0.76097(8) 0.0471(3) Uani 1 1 d . . . . .
H2 H 0.081553 0.784613 0.779287 0.057 Uiso 1 1 calc R U . . .
C3 C 0.18500(7) 0.85454(19) 0.78345(7) 0.0423(3) Uani 1 1 d . . . . .
C4 C 0.24157(7) 0.7963(2) 0.75580(8) 0.0443(3) Uani 1 1 d . . . . .
H4 H 0.284959 0.868641 0.769398 0.053 Uiso 1 1 calc R U . . .
C5 C 0.35084(7) 0.5600(2) 0.67013(8) 0.0499(3) Uani 1 1 d . . . . .
H5 H 0.377214 0.669733 0.695720 0.060 Uiso 1 1 calc R U . . .
C6 C 0.38193(8) 0.4286(2) 0.63023(9) 0.0520(3) Uani 1 1 d . . . . .
C7 C 0.34081(9) 0.2629(2) 0.59205(10) 0.0593(4) Uani 1 1 d . . . . .
H7 H 0.361959 0.174533 0.565796 0.071 Uiso 1 1 calc R U . . .
C8 C 0.27063(9) 0.2272(2) 0.59224(10) 0.0581(4) Uani 1 1 d . . . . .
H8 H 0.244462 0.117203 0.566594 0.070 Uiso 1 1 calc R U . . .
C10 C 0.16648(7) 0.52133(19) 0.68670(8) 0.0457(3) Uani 1 1 d . . . . .
C11 C 0.23295(7) 0.62908(19) 0.70760(8) 0.0437(3) Uani 1 1 d . . . . .
C12 C 0.28010(7) 0.52677(19) 0.67168(8) 0.0457(3) Uani 1 1 d . . . . .
C13 C 0.23996(8) 0.3610(2) 0.63201(8) 0.0491(3) Uani 1 1 d . . . . .
C14 C 0.19620(7) 1.02433(19) 0.83920(7) 0.0423(3) Uani 1 1 d . . . . .
C15 C 0.14241(7) 1.1638(2) 0.83420(8) 0.0464(3) Uani 1 1 d . . . . .
C16 C 0.15373(9) 1.3180(2) 0.88791(9) 0.0553(4) Uani 1 1 d . . . . .
C17 C 0.21941(11) 1.3408(3) 0.94844(10) 0.0670(4) Uani 1 1 d . . . . .
H17 H 0.226921 1.445447 0.984323 0.080 Uiso 1 1 calc R U . . .
C18 C 0.27382(10) 1.2052(3) 0.95470(10) 0.0671(4) Uani 1 1 d . . . . .
H18 H 0.318883 1.218150 0.995291 0.081 Uiso 1 1 calc R U . . .
C19 C 0.26260(8) 1.0499(2) 0.90167(9) 0.0539(3) Uani 1 1 d . . . . .
H19 H 0.300326 0.959541 0.907609 0.065 Uiso 1 1 calc R U . . .
C20 C 0.45732(8) 0.4558(2) 0.62692(10) 0.0568(4) Uani 1 1 d . . . . .
C21 C 0.48347(8) 0.6356(3) 0.61234(11) 0.0639(4) Uani 1 1 d . . . . .
C22 C 0.55223(10) 0.6569(3) 0.60517(14) 0.0764(5) Uani 1 1 d . . . . .
C23 C 0.59850(10) 0.5016(4) 0.61376(15) 0.0866(7) Uani 1 1 d . . . . .
H23 H 0.644851 0.517254 0.609110 0.104 Uiso 1 1 calc R U . . .
C24 C 0.57478(12) 0.3218(4) 0.62944(17) 0.0940(7) Uani 1 1 d . . . . .
H24 H 0.605700 0.213145 0.636160 0.113 Uiso 1 1 calc R U . . .
C25 C 0.50557(11) 0.2977(3) 0.63555(14) 0.0793(6) Uani 1 1 d . . . . .
H25 H 0.490828 0.172716 0.645691 0.095 Uiso 1 1 calc R U . . .
N31 N 0.0498(12) 0.115(3) 0.5391(10) 0.0604(16) Uani 0.5 1 d . U P . .
C31 C 0.0742(3) -0.0833(7) 0.5638(4) 0.1112(18) Uani 0.5 1 d . U P A -1
H31A H 0.085628 -0.097349 0.621268 0.133 Uiso 0.5 1 calc R U P A -1
H31B H 0.118096 -0.113241 0.550549 0.133 Uiso 0.5 1 calc R U P A -1
C32 C 0.0110(3) -0.2245(6) 0.5185(3) 0.0943(14) Uani 0.5 1 d . U P A -1
H32A H 0.029536 -0.321089 0.489496 0.113 Uiso 0.5 1 calc R U P A -1
H32B H -0.005476 -0.294859 0.557321 0.113 Uiso 0.5 1 calc R U P A -1
C33 C 0.0483(3) 0.1181(8) 0.4552(2) 0.0900(13) Uani 0.5 1 d . U P A -1
H33A H 0.095573 0.077521 0.452133 0.108 Uiso 0.5 1 calc R U P A -1
H33B H 0.037660 0.250065 0.433290 0.108 Uiso 0.5 1 calc R U P A -1
C34 C -0.0120(3) -0.0258(7) 0.4080(2) 0.0768(10) Uani 0.5 1 d . U P A -1
H34A H 0.009988 -0.129810 0.385852 0.092 Uiso 0.5 1 calc R U P A -1
H34B H -0.046839 0.043945 0.363655 0.092 Uiso 0.5 1 calc R U P A -1
C35 C -0.0105(3) 0.1663(10) 0.5502(5) 0.1176(18) Uani 0.5 1 d . U P A -1
H35A H -0.020772 0.303984 0.535962 0.141 Uiso 0.5 1 calc R U P A -1
H35B H -0.005647 0.150644 0.606301 0.141 Uiso 0.5 1 calc R U P A -1
C36 C -0.0747(3) 0.0364(10) 0.4977(5) 0.1170(19) Uani 0.5 1 d . U P A -1
H36A H -0.101467 -0.014961 0.531254 0.140 Uiso 0.5 1 calc R U P A -1
H36B H -0.108207 0.119134 0.457028 0.140 Uiso 0.5 1 calc R U P A -1
N32 N -0.0536(12) -0.119(3) 0.4604(10) 0.0558(14) Uani 0.5 1 d . U P . .

loop_
_atom_site_aniso_label
_atom_site_aniso_U_11
_atom_site_aniso_U_22
_atom_site_aniso_U_33
_atom_site_aniso_U_23
_atom_site_aniso_U_13
_atom_site_aniso_U_12
F1 0.0466(5) 0.0684(6) 0.0746(6) -0.0031(5) 0.0104(4) 0.0097(4)
F2 0.0982(8) 0.0588(6) 0.1032(8) -0.0011(5) 0.0633(7) 0.0161(5)
F3 0.0566(6) 0.0567(6) 0.1663(13) -0.0002(7) 0.0347(7) -0.0007(5)
F4 0.0749(8) 0.0862(9) 0.222(2) -0.0152(11) 0.0624(10) -0.0266(7)
N9 0.0524(6) 0.0449(6) 0.0593(7) -0.0129(5) 0.0159(5) -0.0125(5)
C1 0.0448(6) 0.0476(7) 0.0551(7) -0.0012(6) 0.0150(5) -0.0112(5)
C2 0.0440(6) 0.0486(7) 0.0499(7) 0.0009(5) 0.0172(5) -0.0041(5)
C3 0.0415(6) 0.0423(6) 0.0415(6) -0.0004(5) 0.0117(5) -0.0016(5)
C4 0.0383(6) 0.0445(6) 0.0478(6) -0.0064(5) 0.0111(5) -0.0048(5)
C5 0.0462(7) 0.0463(7) 0.0543(7) -0.0118(6) 0.0129(5) -0.0036(5)
C6 0.0491(7) 0.0495(7) 0.0562(7) -0.0089(6) 0.0156(6) 0.0001(6)
C7 0.0645(9) 0.0486(8) 0.0662(9) -0.0167(7) 0.0232(7) -0.0003(6)
C8 0.0642(8) 0.0441(7) 0.0649(9) -0.0169(6) 0.0199(7) -0.0090(6)
C10 0.0474(6) 0.0401(6) 0.0461(6) -0.0027(5) 0.0106(5) -0.0072(5)
C11 0.0417(6) 0.0419(6) 0.0450(6) -0.0043(5) 0.0107(5) -0.0037(5)
C12 0.0466(6) 0.0417(6) 0.0460(6) -0.0073(5) 0.0116(5) -0.0032(5)
C13 0.0523(7) 0.0418(6) 0.0505(7) -0.0060(5) 0.0134(5) -0.0060(5)
C14 0.0428(6) 0.0438(6) 0.0419(6) -0.0008(5) 0.0162(5) -0.0034(5)
C15 0.0459(6) 0.0481(7) 0.0489(6) 0.0012(5) 0.0207(5) -0.0017(5)
C16 0.0711(9) 0.0463(7) 0.0631(8) -0.0006(6) 0.0417(7) 0.0007(6)
C17 0.0905(12) 0.0581(9) 0.0605(9) -0.0193(7) 0.0361(9) -0.0186(8)
C18 0.0669(9) 0.0750(11) 0.0534(8) -0.0154(8) 0.0117(7) -0.0161(8)
C19 0.0481(7) 0.0595(8) 0.0495(7) -0.0055(6) 0.0100(6) -0.0021(6)
C20 0.0500(7) 0.0571(8) 0.0616(8) -0.0168(7) 0.0163(6) 0.0020(6)
C21 0.0448(7) 0.0613(9) 0.0808(11) -0.0186(8) 0.0146(7) -0.0035(6)
C22 0.0531(9) 0.0742(11) 0.1011(14) -0.0259(10) 0.0243(9) -0.0150(8)
C23 0.0524(9) 0.0948(15) 0.1170(17) -0.0414(13) 0.0337(10) -0.0074(9)
C24 0.0685(11) 0.0837(14) 0.137(2) -0.0259(14) 0.0438(13) 0.0163(10)
C25 0.0706(11) 0.0623(10) 0.1108(16) -0.0139(10) 0.0377(11) 0.0101(8)
N31 0.063(3) 0.054(3) 0.061(3) -0.028(3) 0.016(2) -0.020(2)
C31 0.114(3) 0.064(2) 0.103(3) 0.019(2) -0.036(3) -0.029(2)
C32 0.111(3) 0.0525(18) 0.085(2) 0.0183(17) -0.014(2) -0.0353(17)
C33 0.110(3) 0.097(3) 0.0624(19) -0.0086(18) 0.0287(19) -0.054(2)
C34 0.101(3) 0.080(2) 0.0414(14) -0.0052(14) 0.0124(15) -0.031(2)
C35 0.082(2) 0.124(4) 0.159(4) -0.098(3) 0.056(3) -0.034(2)
C36 0.065(2) 0.127(4) 0.167(4) -0.099(3) 0.049(3) -0.026(2)
N32 0.067(3) 0.049(3) 0.052(3) -0.011(2) 0.019(2) -0.014(2)

loop_
_atom_type_symbol
_atom_type_description
_atom_type_scat_dispersion_real
_atom_type_scat_dispersion_imag
_atom_type_scat_source
C C 0.0034 0.0017 'International Tables Vol C Tables 4.2.6.8 and 6.1.1.4'
H H 0.0000 0.0000 'International Tables Vol C Tables 4.2.6.8 and 6.1.1.4'
N N 0.0065 0.0035 'International Tables Vol C Tables 4.2.6.8 and 6.1.1.4'
F F 0.0185 0.0109 'International Tables Vol C Tables 4.2.6.8 and 6.1.1.4'

loop_
_geom_angle_atom_site_label_1
_geom_angle_atom_site_label_2
_geom_angle_atom_site_label_3
_geom_angle
_geom_angle_site_symmetry_1
_geom_angle_site_symmetry_3
_geom_angle_publ_flag
C13 N9 C10 108.59(11) . . ?
C13 N9 H9 124.7(12) . . ?
C10 N9 H9 124.9(12) . . ?
C2 C1 C10 117.93(12) . . ?
C2 C1 H1 121.0 . . ?
C10 C1 H1 121.0 . . ?
C1 C2 C3 122.38(12) . . ?
C1 C2 H2 118.8 . . ?
C3 C2 H2 118.8 . . ?
C4 C3 C2 119.11(12) . . ?
C4 C3 C14 119.61(11) . . ?
C2 C3 C14 121.20(11) . . ?
C3 C4 C11 119.72(11) . . ?
C3 C4 H4 120.1 . . ?
C11 C4 H4 120.1 . . ?
C6 C5 C12 119.76(12) . . ?
C6 C5 H5 120.1 . . ?
C12 C5 H5 120.1 . . ?
C5 C6 C7 118.99(13) . . ?
C5 C6 C20 122.15(13) . . ?
C7 C6 C20 118.86(13) . . ?
C8 C7 C6 122.44(14) . . ?
C8 C7 H7 118.8 . . ?
C6 C7 H7 118.8 . . ?
C7 C8 C13 117.93(13) . . ?
C7 C8 H8 121.0 . . ?
C13 C8 H8 121.0 . . ?
N9 C10 C1 129.66(12) . . ?
N9 C10 C11 109.14(12) . . ?
C1 C10 C11 121.20(12) . . ?
C4 C11 C10 119.64(12) . . ?
C4 C11 C12 133.83(12) . . ?
C10 C11 C12 106.52(11) . . ?
C5 C12 C13 119.92(12) . . ?
C5 C12 C11 133.90(12) . . ?
C13 C12 C11 106.18(11) . . ?
N9 C13 C8 129.49(13) . . ?
N9 C13 C12 109.57(12) . . ?
C8 C13 C12 120.94(13) . . ?
C15 C14 C19 115.91(12) . . ?
C15 C14 C3 123.10(11) . . ?
C19 C14 C3 120.98(12) . . ?
F1 C15 C16 117.54(13) . . ?
F1 C15 C14 120.54(12) . . ?
C16 C15 C14 121.92(13) . . ?
F2 C16 C17 120.51(14) . . ?
F2 C16 C15 118.30(15) . . ?
C17 C16 C15 121.18(14) . . ?
C16 C17 C18 118.18(14) . . ?
C16 C17 H17 120.9 . . ?
C18 C17 H17 120.9 . . ?
C17 C18 C19 120.89(15) . . ?
C17 C18 H18 119.6 . . ?
C19 C18 H18 119.6 . . ?
C18 C19 C14 121.92(15) . . ?
C18 C19 H19 119.0 . . ?
C14 C19 H19 119.0 . . ?
C21 C20 C25 115.42(16) . . ?
C21 C20 C6 122.79(14) . . ?
C25 C20 C6 121.75(16) . . ?
F3 C21 C20 120.63(14) . . ?
F3 C21 C22 117.17(17) . . ?
C20 C21 C22 122.17(16) . . ?
F4 C22 C23 120.16(18) . . ?
F4 C22 C21 118.20(18) . . ?
C23 C22 C21 121.6(2) . . ?
C22 C23 C24 117.73(18) . . ?
C22 C23 H23 121.1 . . ?
C24 C23 H23 121.1 . . ?
C23 C24 C25 121.2(2) . . ?
C23 C24 H24 119.4 . . ?
C25 C24 H24 119.4 . . ?
C24 C25 C20 121.8(2) . . ?
C24 C25 H25 119.1 . . ?
C20 C25 H25 119.1 . . ?
C35 N31 C31 115.3(14) . . ?
C35 N31 C33 115.5(14) . . ?
C31 N31 C33 102.3(13) . . ?
N31 C31 C32 107.2(8) . . ?
N31 C31 H31A 110.3 . . ?
C32 C31 H31A 110.3 . . ?
N31 C31 H31B 110.3 . . ?
C32 C31 H31B 110.3 . . ?
H31A C31 H31B 108.5 . . ?
N32 C32 C31 113.0(7) . . ?
N32 C32 H32A 109.0 . . ?
C31 C32 H32A 109.0 . . ?
N32 C32 H32B 109.0 . . ?
C31 C32 H32B 109.0 . . ?
H32A C32 H32B 107.8 . . ?
N31 C33 C34 107.2(7) . . ?
N31 C33 H33A 110.3 . . ?
C34 C33 H33A 110.3 . . ?
N31 C33 H33B 110.3 . . ?
C34 C33 H33B 110.3 . . ?
H33A C33 H33B 108.5 . . ?
C33 C34 N32 112.7(7) . . ?
C33 C34 H34A 109.1 . . ?
N32 C34 H34A 109.1 . . ?
C33 C34 H34B 109.1 . . ?
N32 C34 H34B 109.1 . . ?
H34A C34 H34B 107.8 . . ?
N31 C35 C36 109.7(8) . . ?
N31 C35 H35A 109.7 . . ?
C36 C35 H35A 109.7 . . ?
N31 C35 H35B 109.7 . . ?
C36 C35 H35B 109.7 . . ?
H35A C35 H35B 108.2 . . ?
N32 C36 C35 114.7(9) . . ?
N32 C36 H36A 108.6 . . ?
C35 C36 H36A 108.6 . . ?
N32 C36 H36B 108.6 . . ?
C35 C36 H36B 108.6 . . ?
H36A C36 H36B 107.6 . . ?
C36 N32 C32 110.2(12) . . ?
C36 N32 C34 105.5(11) . . ?
C32 N32 C34 97.3(13) . . ?

loop_
_geom_bond_atom_site_label_1
_geom_bond_atom_site_label_2
_geom_bond_distance
_geom_bond_site_symmetry_2
_geom_bond_publ_flag
F1 C15 1.3484(16) . ?
F2 C16 1.3537(18) . ?
F3 C21 1.350(2) . ?
F4 C22 1.351(3) . ?
N9 C13 1.3779(19) . ?
N9 C10 1.3828(18) . ?
N9 H9 0.89(2) . ?
C1 C2 1.378(2) . ?
C1 C10 1.390(2) . ?
C1 H1 0.9300 . ?
C2 C3 1.4081(17) . ?
C2 H2 0.9300 . ?
C3 C4 1.3912(17) . ?
C3 C14 1.4835(17) . ?
C4 C11 1.3944(18) . ?
C4 H4 0.9300 . ?
C5 C6 1.3885(19) . ?
C5 C12 1.3913(19) . ?
C5 H5 0.9300 . ?
C6 C7 1.411(2) . ?
C6 C20 1.485(2) . ?
C7 C8 1.375(2) . ?
C7 H7 0.9300 . ?
C8 C13 1.393(2) . ?
C8 H8 0.9300 . ?
C10 C11 1.4139(17) . ?
C11 C12 1.4460(18) . ?
C12 C13 1.4125(18) . ?
C14 C15 1.3847(18) . ?
C14 C19 1.3974(18) . ?
C15 C16 1.380(2) . ?
C16 C17 1.370(3) . ?
C17 C18 1.372(3) . ?
C17 H17 0.9300 . ?
C18 C19 1.378(2) . ?
C18 H18 0.9300 . ?
C19 H19 0.9300 . ?
C20 C21 1.375(3) . ?
C20 C25 1.394(2) . ?
C21 C22 1.380(2) . ?
C22 C23 1.356(3) . ?
C23 C24 1.362(4) . ?
C23 H23 0.9300 . ?
C24 C25 1.383(3) . ?
C24 H24 0.9300 . ?
C25 H25 0.9300 . ?
N31 C35 1.29(2) . ?
N31 C31 1.44(2) . ?
N31 C33 1.472(19) . ?
C31 C32 1.549(5) . ?
C31 H31A 0.9700 . ?
C31 H31B 0.9700 . ?
C32 N32 1.51(2) . ?
C32 H32A 0.9700 . ?
C32 H32B 0.9700 . ?
C33 C34 1.536(5) . ?
C33 H33A 0.9700 . ?
C33 H33B 0.9700 . ?
C34 N32 1.545(18) . ?
C34 H34A 0.9700 . ?
C34 H34B 0.9700 . ?
C35 C36 1.551(6) . ?
C35 H35A 0.9700 . ?
C35 H35B 0.9700 . ?
C36 N32 1.38(2) . ?
C36 H36A 0.9700 . ?
C36 H36B 0.9700 . ?

loop_
_geom_hbond_atom_site_label_D
_geom_hbond_atom_site_label_H
_geom_hbond_atom_site_label_A
_geom_hbond_distance_DH
_geom_hbond_distance_HA
_geom_hbond_distance_DA
_geom_hbond_angle_DHA
_geom_hbond_site_symmetry_A
_geom_hbond_publ_flag
N9 H9 N31 0.89(2) 2.06(3) 2.953(17) 176.2(18) . yes
C34 H34B F1 0.97 2.69 3.185(3) 112.2 3_566 yes
C34 H34A F1 0.97 2.67 3.434(5) 136.0 4_565 yes
C35 H35A F2 0.97 2.60 3.051(5) 108.2 2_546 yes

loop_
_geom_torsion_atom_site_label_1
_geom_torsion_atom_site_label_2
_geom_torsion_atom_site_label_3
_geom_torsion_atom_site_label_4
_geom_torsion
_geom_torsion_site_symmetry_1
_geom_torsion_site_symmetry_2
_geom_torsion_site_symmetry_3
_geom_torsion_site_symmetry_4
_geom_torsion_publ_flag
C10 C1 C2 C3 0.6(2) . . . . ?
C1 C2 C3 C4 0.5(2) . . . . ?
C1 C2 C3 C14 -176.37(12) . . . . ?
C2 C3 C4 C11 -1.05(19) . . . . ?
C14 C3 C4 C11 175.84(12) . . . . ?
C12 C5 C6 C7 -0.2(2) . . . . ?
C12 C5 C6 C20 -179.69(14) . . . . ?
C5 C6 C7 C8 0.6(3) . . . . ?
C20 C6 C7 C8 -179.88(16) . . . . ?
C6 C7 C8 C13 -0.1(3) . . . . ?
C13 N9 C10 C1 -178.48(14) . . . . ?
C13 N9 C10 C11 0.31(16) . . . . ?
C2 C1 C10 N9 177.59(14) . . . . ?
C2 C1 C10 C11 -1.1(2) . . . . ?
C3 C4 C11 C10 0.6(2) . . . . ?
C3 C4 C11 C12 -177.79(14) . . . . ?
N9 C10 C11 C4 -178.41(12) . . . . ?
C1 C10 C11 C4 0.5(2) . . . . ?
N9 C10 C11 C12 0.36(15) . . . . ?
C1 C10 C11 C12 179.28(13) . . . . ?
C6 C5 C12 C13 -0.7(2) . . . . ?
C6 C5 C12 C11 178.92(15) . . . . ?
C4 C11 C12 C5 -2.0(3) . . . . ?
C10 C11 C12 C5 179.51(15) . . . . ?
C4 C11 C12 C13 177.65(15) . . . . ?
C10 C11 C12 C13 -0.87(15) . . . . ?
C10 N9 C13 C8 178.73(15) . . . . ?
C10 N9 C13 C12 -0.88(16) . . . . ?
C7 C8 C13 N9 179.72(16) . . . . ?
C7 C8 C13 C12 -0.7(2) . . . . ?
C5 C12 C13 N9 -179.23(13) . . . . ?
C11 C12 C13 N9 1.09(16) . . . . ?
C5 C12 C13 C8 1.1(2) . . . . ?
C11 C12 C13 C8 -178.56(14) . . . . ?
C4 C3 C14 C15 140.12(13) . . . . ?
C2 C3 C14 C15 -43.06(18) . . . . ?
C4 C3 C14 C19 -41.07(18) . . . . ?
C2 C3 C14 C19 135.74(14) . . . . ?
C19 C14 C15 F1 179.26(12) . . . . ?
C3 C14 C15 F1 -1.88(19) . . . . ?
C19 C14 C15 C16 -0.29(19) . . . . ?
C3 C14 C15 C16 178.58(12) . . . . ?
F1 C15 C16 F2 1.91(19) . . . . ?
C14 C15 C16 F2 -178.53(12) . . . . ?
F1 C15 C16 C17 -178.92(13) . . . . ?
C14 C15 C16 C17 0.6(2) . . . . ?
F2 C16 C17 C18 178.76(15) . . . . ?
C15 C16 C17 C18 -0.4(2) . . . . ?
C16 C17 C18 C19 -0.2(3) . . . . ?
C17 C18 C19 C14 0.5(3) . . . . ?
C15 C14 C19 C18 -0.3(2) . . . . ?
C3 C14 C19 C18 -179.18(14) . . . . ?
C5 C6 C20 C21 -43.6(2) . . . . ?
C7 C6 C20 C21 136.86(17) . . . . ?
C5 C6 C20 C25 138.83(19) . . . . ?
C7 C6 C20 C25 -40.7(2) . . . . ?
C25 C20 C21 F3 179.56(18) . . . . ?
C6 C20 C21 F3 1.9(3) . . . . ?
C25 C20 C21 C22 1.3(3) . . . . ?
C6 C20 C21 C22 -176.45(17) . . . . ?
F3 C21 C22 F4 0.5(3) . . . . ?
C20 C21 C22 F4 178.82(19) . . . . ?
F3 C21 C22 C23 -179.7(2) . . . . ?
C20 C21 C22 C23 -1.4(3) . . . . ?
F4 C22 C23 C24 -179.8(2) . . . . ?
C21 C22 C23 C24 0.3(4) . . . . ?
C22 C23 C24 C25 0.7(4) . . . . ?
C23 C24 C25 C20 -0.7(4) . . . . ?
C21 C20 C25 C24 -0.2(3) . . . . ?
C6 C20 C25 C24 177.5(2) . . . . ?
N32 N31 C31 C32 -150(26) 3_556 . . . ?
C35 N31 C31 C32 56.5(15) . . . . ?
C33 N31 C31 C32 -69.7(13) . . . . ?
N31 C31 C32 N32 3.3(8) . . . . ?
N32 N31 C33 C34 161(31) 3_556 . . . ?
C35 N31 C33 C34 -59.9(15) . . . . ?
C31 N31 C33 C34 66.2(13) . . . . ?
N31 C33 C34 N32 2.5(6) . . . . ?
N32 N31 C35 C36 159(39) 3_556 . . . ?
C31 N31 C35 C36 -63.9(15) . . . . ?
C33 N31 C35 C36 55.3(15) . . . . ?
N31 C35 C36 N32 8.6(11) . . . . ?
C35 C36 N32 N31 -18(26) . . . 3_556 ?
C35 C36 N32 C32 45.4(14) . . . . ?
C35 C36 N32 C34 -58.7(14) . . . . ?
C31 C32 N32 N31 34(32) . . . 3_556 ?
C31 C32 N32 C36 -50.5(14) . . . . ?
C31 C32 N32 C34 59.0(11) . . . . ?
C33 C34 N32 N31 -27(46) . . . 3_556 ?
C33 C34 N32 C36 51.1(14) . . . . ?
C33 C34 N32 C32 -62.3(11) . . . . ?
